data_2200349
loop_
_publ_author_name
'Urs, Usha K.'
'Anitha, K. C.'
'Lakshmi Raghunathan, K.'
'Shivashankar, S. A.'
'Robinson, W. T.'
'Guru Row, T. N.'

_publ_section_title
;
 Low-temperature
 oxobis(2,2,6,6-tetramethyl-3,5-heptanedionato)vanadium(IV)
;
_journal_issue 6
_journal_name_full 'Acta Crystallographica Section E'
_journal_page_first m242
_journal_page_last m243
_journal_paper_doi 10.1107/S1600536801007760
_journal_volume 57
_journal_year 2001
_chemical_formula_iupac '[V O (C11 H19 O2)2]'
_chemical_formula_moiety 'C22 H38 O5 V'
_chemical_formula_sum 'C22 H38 O5 V'
_chemical_formula_weight 433.46
_chemical_name_systematic
;
oxobis(2,2,6,6-tetramethyl-3,5-heptadionato)vanadium(IV)
;
_space_group_IT_number 4
_symmetry_cell_setting monoclinic
_symmetry_space_group_name_Hall 'P 2yb'
_symmetry_space_group_name_H-M 'P 1 21 1'
_audit_creation_method 'WinGX routine CIF_UPDATE'
_cell_angle_alpha 90
_cell_angle_beta 109.0250(10)
_cell_angle_gamma 90
_cell_formula_units_Z 2
_cell_length_a 9.4515(2)
_cell_length_b 10.7953(3)
_cell_length_c 12.7494(4)
_cell_measurement_reflns_used 25
_cell_measurement_temperature 149(2)
_cell_measurement_theta_max 15
_cell_measurement_theta_min 8
_cell_volume 1229.79(6)
_computing_cell_refinement XSCANS
_computing_data_collection 'XSCANS (Fait, 1991)'
_computing_data_reduction XSCANS
_computing_molecular_graphics ' ORTEP-3 (Johnson, 1976; Farrugia, 1997)'
_computing_publication_material 'WinGX (Farrugia, 1999) '
_computing_structure_refinement 'SHELXL97 (Sheldrick, 1997)'
_computing_structure_solution 'SHELXS86 (Sheldrick, 1985)'
_diffrn_measured_fraction_theta_full .982
_diffrn_measured_fraction_theta_max .982
_diffrn_measurement_device 'Siemens P4'
_diffrn_measurement_method \w
_diffrn_radiation_monochromator graphite
_diffrn_radiation_source 'fine-focus sealed tube'
_diffrn_radiation_type MoK\a
_diffrn_radiation_wavelength .71073
_diffrn_reflns_av_R_equivalents .093
_diffrn_reflns_limit_h_max 11
_diffrn_reflns_limit_h_min -11
_diffrn_reflns_limit_k_max 13
_diffrn_reflns_limit_k_min -9
_diffrn_reflns_limit_l_max 14
_diffrn_reflns_limit_l_min -15
_diffrn_reflns_number 7897
_diffrn_reflns_theta_full 26.5
_diffrn_reflns_theta_max 26.5
_diffrn_reflns_theta_min 1.7
_diffrn_standards_decay_% 'no decay'
_diffrn_standards_interval_time 120
_diffrn_standards_number 3
_exptl_absorpt_coefficient_mu .429
_exptl_absorpt_correction_type none
_exptl_crystal_colour green
_exptl_crystal_density_diffrn 1.171
_exptl_crystal_density_method 'not measured'
_exptl_crystal_description prism
_exptl_crystal_F_000 466
_exptl_crystal_size_max .50
_exptl_crystal_size_mid .40
_exptl_crystal_size_min .40
_refine_diff_density_max .95
_refine_diff_density_min -1.01
_refine_ls_abs_structure_details 'Flack (1983)'
_refine_ls_abs_structure_Flack .03(5)
_refine_ls_extinction_method none
_refine_ls_goodness_of_fit_ref .92
_refine_ls_hydrogen_treatment mixed
_refine_ls_matrix_type full
_refine_ls_number_parameters 263
_refine_ls_number_reflns 4217
_refine_ls_number_restraints 1
_refine_ls_restrained_S_all .92
_refine_ls_R_factor_gt .074
_refine_ls_shift/su_max <0.001
_refine_ls_structure_factor_coef Fsqd
_refine_ls_weighting_details 'calc w = 1/[\s^2^(Fo^2^)+(0.0898P)^2^] where P = (Fo^2^+2Fc^2^)/3'
_refine_ls_weighting_scheme calc
_refine_ls_wR_factor_ref .187
_reflns_number_gt 2751
_reflns_number_total 4217
_reflns_threshold_expression I>2\s(I)
_cod_data_source_file tk6017.cif
_cod_data_source_block I
_cod_original_sg_symbol_H-M 'P 21'
_cod_database_code 2200349
_cod_database_fobs_code 2200349

loop_
_symmetry_equiv_pos_as_xyz
'x, y, z'
'-x, y+1/2, -z'

loop_
_atom_site_label
_atom_site_fract_x
_atom_site_fract_y
_atom_site_fract_z
_atom_site_U_iso_or_equiv
_atom_site_adp_type
_atom_site_calc_flag
_atom_site_refinement_flags
_atom_site_occupancy
_atom_site_disorder_assembly
_atom_site_disorder_group
_atom_site_type_symbol
V1 .71881(10) .26486(9) .31402(8) .0238(3) Uani d . 1 . . V
O2 .6290(4) .1734(4) .4098(3) .0278(10) Uani d . 1 . . O
O4 .8731(4) .2700(5) .2425(3) .0295(9) Uani d . 1 . . O
O1 .8863(5) .3000(4) .4482(3) .0306(12) Uani d . 1 . . O
O3 .6198(4) .1396(4) .2014(3) .0272(11) Uani d . 1 . . O
C1 .8940(6) .2958(5) .5501(5) .0230(15) Uani d . 1 A . C
C15 .5284(7) .0200(6) .0366(5) .0246(15) Uani d . 1 . . C
C19 .9992(6) .2808(8) .1103(5) .0328(16) Uani d . 1 . . C
C18 .6081(8) -.0684(6) -.0209(6) .0353(17) Uani d . 1 . . C
H18A .6418 -.0227 -.0729 .053 Uiso calc R 1 . . H
H18B .5396 -.1318 -.0595 .053 Uiso calc R 1 . . H
H18C .6924 -.1058 .0338 .053 Uiso calc R 1 . . H
C12 .8661(6) .2364(5) .1459(5) .0196(14) Uani d . 1 . . C
C3 .6589(7) .1788(6) .5143(5) .0235(14) Uani d . 1 A . C
C13 .7560(6) .1642(6) .0780(5) .0236(14) Uani d . 1 . . C
H13 .7579 .1482 .0068 .028 Uiso calc R 1 . . H
C8 1.0346(7) .3479(7) .6322(6) .0334(17) Uani d . 1 . . C
C4 .5548(7) .1020(6) .5605(5) .0265(15) Uani d . 1 . . C
C2 .7811(6) .2412(6) .5838(5) .0296(17) Uani d . 1 . . C
H2 .7893 .2474 .6583 .035 Uiso calc R 1 A . H
C14 .6381(6) .1118(6) .1100(5) .0206(13) Uani d . 1 . . C
C17 .4572(9) -.0566(7) .1066(6) .044(2) Uani d . 1 . . C
H17A .5325 -.1066 .1579 .066 Uiso calc R 1 . . H
H17B .3812 -.1092 .0591 .066 Uiso calc R 1 . . H
H17C .4131 -.0023 .147 .066 Uiso calc R 1 . . H
C7 .3971(8) .1048(8) .4806(7) .051(2) Uani d . 1 . . C
H7A .3349 .0517 .5074 .077 Uiso calc R 1 . . H
H7B .3966 .0765 .4091 .077 Uiso calc R 1 . . H
H7C .3594 .188 .4744 .077 Uiso calc R 1 . . H
O5 .6249(5) .3889(4) .2791(4) .0401(13) Uani d . 1 . . O
C6 .6123(9) -.0323(7) .5697(8) .056(3) Uani d . 1 . . C
H6A .554 -.0832 .6019 .084 Uiso calc R 1 . . H
H6B .7154 -.0345 .6158 .084 Uiso calc R 1 . . H
H6C .6035 -.0629 .4972 .084 Uiso calc R 1 . . H
C16 .4075(8) .0918(7) -.0501(6) .045(2) Uani d . 1 . . C
H16A .3578 .1464 -.0139 .068 Uiso calc R 1 . . H
H16B .3361 .0349 -.0965 .068 Uiso calc R 1 . . H
H16C .452 .1394 -.0947 .068 Uiso calc R 1 . . H
C5 .5558(9) .1487(8) .6727(6) .051(2) Uani d . 1 . . C
H5A .5334 .2357 .668 .077 Uiso calc R 1 . . H
H5B .6528 .1351 .7264 .077 Uiso calc R 1 . . H
H5C .4817 .1049 .6949 .077 Uiso calc R 1 . . H
C21 1.1383(8) .2221(8) .1837(8) .061(3) Uani d . 1 . . C
H21A 1.1345 .1345 .1701 .092 Uiso calc R 1 . . H
H21B 1.1473 .2371 .2598 .092 Uiso calc R 1 . . H
H21C 1.2232 .2567 .1686 .092 Uiso calc R 1 . . H
C20 1.0133(9) .4237(7) .1325(8) .058(2) Uani d . 1 . . C
H20A 1.0186 .4398 .2077 .087 Uiso calc R 1 . . H
H20B .9276 .4649 .0828 .087 Uiso calc R 1 . . H
H20C 1.1024 .4539 .1207 .087 Uiso calc R 1 . . H
C22 .9772(9) .2583(12) -.0111(6) .072(3) Uani d . 1 . . C
H22A 1.0551 .2993 -.0309 .109 Uiso calc R 1 . . H
H22B .8817 .2904 -.0555 .109 Uiso calc R 1 . . H
H22C .9809 .171 -.0241 .109 Uiso calc R 1 . . H
C9A 1.1227(15) .2348(14) .7071(12) .060(3) Uiso d P .580(7) A 1 C
H9A1 1.2182 .2632 .7549 .089 Uiso calc PR .580(7) A 1 H
H9A2 1.1372 .1701 .66 .089 Uiso calc PR .580(7) A 1 H
H9A3 1.0654 .2035 .7511 .089 Uiso calc PR .580(7) A 1 H
C10A .9955(15) .4329(15) .7119(12) .048(3) Uiso d P .580(7) A 1 C
H10A .9496 .386 .7561 .072 Uiso calc PR .580(7) A 1 H
H10B .927 .4952 .6711 .072 Uiso calc PR .580(7) A 1 H
H10C 1.0847 .4718 .7593 .072 Uiso calc PR .580(7) A 1 H
C11A 1.1368(16) .4022(15) .5784(13) .056(3) Uiso d P .580(7) A 1 C
H11A 1.0932 .4765 .5398 .084 Uiso calc PR .580(7) A 1 H
H11B 1.1528 .3439 .5265 .084 Uiso calc PR .580(7) A 1 H
H11C 1.2307 .4216 .6337 .084 Uiso calc PR .580(7) A 1 H
C10B 1.1622(16) .267(2) .6225(14) .048(3) Uiso d P .420(7) A 2 C
H10D 1.2551 .2948 .6746 .072 Uiso calc PR .420(7) A 2 H
H10E 1.1671 .2729 .5486 .072 Uiso calc PR .420(7) A 2 H
H10F 1.1448 .1824 .6381 .072 Uiso calc PR .420(7) A 2 H
C11B 1.033(2) .358(2) .7442(17) .056(3) Uiso d P .420(7) A 2 C
H11D 1.1244 .397 .7892 .084 Uiso calc PR .420(7) A 2 H
H11E 1.0258 .2772 .7728 .084 Uiso calc PR .420(7) A 2 H
H11F .9494 .4075 .7454 .084 Uiso calc PR .420(7) A 2 H
C9B 1.055(2) .482(2) .5859(18) .060(3) Uiso d P .420(7) A 2 C
H9B1 .9805 .5375 .5954 .089 Uiso calc PR .420(7) A 2 H
H9B2 1.0442 .4765 .5085 .089 Uiso calc PR .420(7) A 2 H
H9B3 1.1528 .5137 .6261 .089 Uiso calc PR .420(7) A 2 H

loop_
_atom_site_aniso_label
_atom_site_aniso_U_11
_atom_site_aniso_U_22
_atom_site_aniso_U_33
_atom_site_aniso_U_12
_atom_site_aniso_U_13
_atom_site_aniso_U_23
V1 .0401(5) .0192(5) .0170(5) -.0041(5) .0160(4) -.0037(6)
O2 .043(2) .027(3) .018(3) -.011(2) .015(2) -.007(2)
O4 .043(2) .032(3) .018(2) -.010(3) .0168(17) -.009(3)
O1 .044(2) .031(3) .023(2) -.016(2) .021(2) -.0082(19)
O3 .039(2) .028(3) .020(2) -.0117(19) .016(2) -.008(2)
C1 .040(3) .018(4) .016(3) .004(3) .015(3) -.001(2)
C15 .041(4) .018(4) .017(4) -.002(3) .012(3) -.008(3)
C19 .041(3) .036(5) .028(3) -.004(4) .021(3) -.006(4)
C18 .059(5) .016(4) .035(4) -.009(3) .021(4) -.020(3)
C12 .034(3) .010(4) .015(3) .004(2) .008(2) .000(2)
C3 .037(3) .018(3) .021(4) .004(3) .016(3) .006(3)
C13 .038(3) .022(4) .014(3) -.003(3) .013(3) -.006(3)
C8 .042(4) .035(4) .025(4) -.012(3) .014(3) -.009(3)
C4 .043(4) .022(4) .022(4) -.007(3) .020(3) -.002(3)
C2 .043(3) .034(5) .015(3) -.006(3) .015(3) -.001(3)
C14 .033(3) .015(3) .017(3) .003(2) .012(3) .004(3)
C17 .069(5) .030(5) .039(5) -.024(4) .026(4) -.009(4)
C7 .054(5) .045(5) .065(6) -.009(4) .035(5) .013(5)
O5 .067(3) .025(3) .033(3) .014(2) .023(3) .011(2)
C6 .065(5) .032(5) .086(7) .007(4) .046(5) .021(5)
C16 .043(4) .032(5) .049(5) .003(3) -.004(4) -.007(4)
C5 .074(5) .048(5) .045(5) -.026(4) .038(4) -.004(4)
C21 .053(5) .046(6) .093(7) .006(4) .036(5) .022(5)
C20 .065(5) .030(5) .095(7) -.005(4) .048(5) .008(5)
C22 .082(5) .100(7) .063(5) -.046(7) .061(5) -.035(7)

loop_
_atom_type_symbol
_atom_type_description
_atom_type_scat_dispersion_real
_atom_type_scat_dispersion_imag
_atom_type_scat_source
C C .0033 .0016 'International Tables Vol C Tables 4.2.6.8 and 6.1.1.4'
H H 0 0 'International Tables Vol C Tables 4.2.6.8 and 6.1.1.4'
O O .0106 .006 'International Tables Vol C Tables 4.2.6.8 and 6.1.1.4'
V V .3005 .5294 'International Tables Vol C Tables 4.2.6.8 and 6.1.1.4'

loop_
_geom_angle_atom_site_label_1
_geom_angle_atom_site_label_2
_geom_angle_atom_site_label_3
_geom_angle
_geom_angle_publ_flag
O5 V1 O1 107.5(2) yes
O5 V1 O4 106.2(2) yes
O1 V1 O4 83.59(16) yes
O5 V1 O2 106.4(2) yes
O1 V1 O2 86.81(16) yes
O4 V1 O2 147.4(2) yes
O5 V1 O3 106.6(2) yes
O1 V1 O3 145.88(18) yes
O4 V1 O3 85.92(18) yes
O2 V1 O3 84.78(17) yes
C3 O2 V1 129.5(4) no
C12 O4 V1 129.5(3) no
C1 O1 V1 130.2(4) no
C14 O3 V1 131.0(4) no
O1 C1 C2 121.9(6) no
O1 C1 C8 115.9(5) no
C2 C1 C8 122.1(5) no
C14 C15 C16 108.5(5) no
C14 C15 C17 109.6(5) no
C16 C15 C17 109.4(6) no
C14 C15 C18 110.9(5) no
C16 C15 C18 109.8(5) no
C17 C15 C18 108.6(6) no
C21 C19 C22 112.0(7) no
C21 C19 C12 108.7(6) no
C22 C19 C12 113.4(5) no
C21 C19 C20 107.5(6) no
C22 C19 C20 108.6(8) no
C12 C19 C20 106.3(5) no
O4 C12 C13 124.7(5) no
O4 C12 C19 114.1(5) no
C13 C12 C19 121.1(5) no
O2 C3 C2 123.3(5) no
O2 C3 C4 115.1(5) no
C2 C3 C4 121.4(5) no
C12 C13 C14 123.6(5) no
C11B C8 C11A 130.5(12) no
C11B C8 C10A 36.5(10) no
C11A C8 C10A 114.5(10) no
C11B C8 C1 115.4(10) no
C11A C8 C1 112.8(8) no
C10A C8 C1 109.9(7) no
C11B C8 C10B 112.8(12) no
C11A C8 C10B 62.3(11) no
C10A C8 C10B 141.3(10) no
C1 C8 C10B 105.8(8) no
C11B C8 C9B 109.7(14) no
C11A C8 C9B 45.0(9) no
C10A C8 C9B 77.4(10) no
C1 C8 C9B 105.5(9) no
C10B C8 C9B 107.2(12) no
C11B C8 C9A 68.8(11) no
C11A C8 C9A 106.7(9) no
C10A C8 C9A 104.9(9) no
C1 C8 C9A 107.4(7) no
C10B C8 C9A 48.9(8) no
C9B C8 C9A 143.8(10) no
C7 C4 C5 109.4(6) no
C7 C4 C6 108.5(6) no
C5 C4 C6 110.4(7) no
C7 C4 C3 110.2(5) no
C5 C4 C3 111.9(5) no
C6 C4 C3 106.4(5) no
C3 C2 C1 124.7(5) no
O3 C14 C13 121.6(5) no
O3 C14 C15 116.8(5) no
C13 C14 C15 121.6(5) no

loop_
_geom_bond_atom_site_label_1
_geom_bond_atom_site_label_2
_geom_bond_site_symmetry_2
_geom_bond_distance
_geom_bond_publ_flag
V1 O5 . 1.588(5) yes
V1 O1 . 1.952(4) yes
V1 O4 . 1.957(3) yes
V1 O2 . 1.965(4) yes
V1 O3 . 1.972(4) yes
O2 C3 . 1.270(7) no
O4 C12 . 1.264(6) no
O1 C1 . 1.279(7) no
O3 C14 . 1.269(7) no
C1 C2 . 1.403(8) no
C1 C8 . 1.507(8) no
C15 C14 . 1.516(8) no
C15 C16 . 1.518(9) no
C15 C17 . 1.526(8) no
C15 C18 . 1.541(8) no
C19 C21 . 1.485(10) no
C19 C22 . 1.513(9) no
C19 C12 . 1.546(7) no
C19 C20 . 1.566(11) no
C12 C13 . 1.361(8) no
C3 C2 . 1.381(8) no
C3 C4 . 1.543(8) no
C13 C14 . 1.423(8) no
C8 C11B . 1.44(2) no
C8 C11A . 1.476(15) no
C8 C10A . 1.502(15) no
C8 C10B . 1.526(19) no
C8 C9B . 1.60(2) no
C8 C9A . 1.605(16) no
C4 C7 . 1.506(10) no
C4 C5 . 1.514(9) no
C4 C6 . 1.539(10) no
